data_4507698
loop_
_publ_author_name
'Du, Fenglei'
'Zhang, Huabin'
'Tian, Chongbin'
'Du, Shaowu'

_publ_section_title
;
 Synthesis and Structure of Two Acentric Heterometallic Inorganic--Organic
 Hybrid Frameworks with Both Nonlinear Optical and Ferroelectric
 Properties
;
_journal_issue 4
_journal_name_full 'Crystal Growth &amp; Design'
_journal_page_first 1736
_journal_paper_doi 10.1021/cg400060t
_journal_volume 13
_journal_year 2013
_chemical_formula_sum 'C15 H12 Cd N2.5 Na1.5 O9'
_chemical_formula_weight 518.16
_chemical_name_systematic
; 
 ? 
;
_space_group_IT_number 43
_symmetry_cell_setting orthorhombic
_symmetry_space_group_name_Hall 'F 2 -2d'
_symmetry_space_group_name_H-M 'F d d 2'
_atom_sites_solution_hydrogens geom
_atom_sites_solution_primary direct
_atom_sites_solution_secondary difmap
_audit_creation_method SHELXL-97
_cell_angle_alpha 90.00
_cell_angle_beta 90.00
_cell_angle_gamma 90.00
_cell_formula_units_Z 16
_cell_length_a 13.3441(10)
_cell_length_b 43.503(5)
_cell_length_c 13.1326(10)
_cell_measurement_reflns_used 4539
_cell_measurement_temperature 293(2)
_cell_measurement_theta_max 27.51
_cell_measurement_theta_min 2.59
_cell_volume 7623.6(12)
_computing_cell_refinement 'Siemens SMART'
_computing_data_collection 'Siemens SMART'
_computing_data_reduction 'Siemens XPREP'
_computing_molecular_graphics 'Bruker SHELXTL'
_computing_publication_material 'Bruker SHELXTL'
_computing_structure_refinement 'Siemens SHELXTL'
_computing_structure_solution 'Siemens SHELXTL'
_diffrn_ambient_temperature 293(2)
_diffrn_measured_fraction_theta_full 0.964
_diffrn_measured_fraction_theta_max 0.964
_diffrn_measurement_device_type 'Mercury70 (2x2 bin mode)'
_diffrn_measurement_method CCD_Profile_fitting
_diffrn_radiation_monochromator graphite
_diffrn_radiation_source 'fine-focus sealed tube'
_diffrn_radiation_type MoK\a
_diffrn_radiation_wavelength 0.71073
_diffrn_reflns_av_R_equivalents 0.0475
_diffrn_reflns_av_sigmaI/netI 0.0498
_diffrn_reflns_limit_h_max 17
_diffrn_reflns_limit_h_min -17
_diffrn_reflns_limit_k_max 54
_diffrn_reflns_limit_k_min -52
_diffrn_reflns_limit_l_max 17
_diffrn_reflns_limit_l_min -15
_diffrn_reflns_number 14324
_diffrn_reflns_theta_full 27.51
_diffrn_reflns_theta_max 27.51
_diffrn_reflns_theta_min 2.59
_diffrn_standards_decay_% none
_diffrn_standards_interval_count none
_diffrn_standards_interval_time none
_diffrn_standards_number none
_exptl_absorpt_coefficient_mu 1.233
_exptl_absorpt_correction_T_max 1.0000
_exptl_absorpt_correction_T_min 0.8867
_exptl_absorpt_correction_type multi-scan
_exptl_absorpt_process_details 'Sphere (Rigaku CrystalClear)'
_exptl_crystal_colour white
_exptl_crystal_density_diffrn 1.806
_exptl_crystal_density_method 'not measured'
_exptl_crystal_description prism
_exptl_crystal_F_000 4096
_exptl_crystal_size_max .15
_exptl_crystal_size_mid .10
_exptl_crystal_size_min .05
_refine_diff_density_max 0.940
_refine_diff_density_min -1.039
_refine_diff_density_rms 0.123
_refine_ls_abs_structure_details 'Flack H D (1983), Acta Cryst. A39, 876-881'
_refine_ls_abs_structure_Flack 0.01(4)
_refine_ls_extinction_method none
_refine_ls_goodness_of_fit_ref 1.133
_refine_ls_hydrogen_treatment constr
_refine_ls_matrix_type full
_refine_ls_number_parameters 252
_refine_ls_number_reflns 4016
_refine_ls_number_restraints 1
_refine_ls_restrained_S_all 1.133
_refine_ls_R_factor_gt 0.0487
_refine_ls_shift/su_max 0.001
_refine_ls_shift/su_mean 0.000
_refine_ls_structure_factor_coef Fsqd
_refine_ls_weighting_details 'calc w=1/[\s^2^(Fo^2^)+(0.0370P)^2^+85.5642P] where P=(Fo^2^+2Fc^2^)/3'
_refine_ls_weighting_scheme calc
_refine_ls_wR_factor_gt 0.1044
_refine_ls_wR_factor_ref 0.1070
_reflns_number_gt 3793
_reflns_number_total 4016
_reflns_threshold_expression >2sigma(I)
_cod_data_source_file cg400060t_si_003.cif
_cod_data_source_block compound_1
_cod_depositor_comments
;
The following automatic conversions were performed:

'_symmetry_cell_setting' value 'Orthorhombic' changed to
'orthorhombic' according to
/home/saulius/struct/CIF-dictionaries/cif_core.dic dictionary named
'cif_core.dic' version 2.4.2 from
2011-04-26.

'_exptl_absorpt_correction_type' value 'Multi-scan'
changed to 'multi-scan' according to
/home/saulius/struct/CIF-dictionaries/cif_core.dic dictionary named
'cif_core.dic' version 2.4.2 from 2011-04-26.

Automatic conversion script
Id: cif_fix_values 1891 2012-01-12 08:04:46Z andrius 
;
_cod_original_sg_symbol_H-M Fdd2
_cod_original_formula_sum 'C15 H12 Cd N2.50 Na1.50 O9'
_cod_database_code 4507698
_refine_ls_r_factor_ref 0.0521

loop_
_symmetry_equiv_pos_as_xyz
'x, y, z'
'-x, -y, z'
'x+1/4, -y+1/4, z+1/4'
'-x+1/4, y+1/4, z+1/4'
'x, y+1/2, z+1/2'
'-x, -y+1/2, z+1/2'
'x+1/4, -y+3/4, z+3/4'
'-x+1/4, y+3/4, z+3/4'
'x+1/2, y, z+1/2'
'-x+1/2, -y, z+1/2'
'x+3/4, -y+1/4, z+3/4'
'-x+3/4, y+1/4, z+3/4'
'x+1/2, y+1/2, z'
'-x+1/2, -y+1/2, z'
'x+3/4, -y+3/4, z+1/4'
'-x+3/4, y+3/4, z+1/4'

loop_
_atom_site_label
_atom_site_type_symbol
_atom_site_fract_x
_atom_site_fract_y
_atom_site_fract_z
_atom_site_U_iso_or_equiv
_atom_site_adp_type
_atom_site_occupancy
_atom_site_symmetry_multiplicity
_atom_site_calc_flag
_atom_site_refinement_flags
Cd1 Cd 0.07387(3) 0.147112(10) 0.81813(4) 0.02321(12) Uani 1 1 d .
Na1 Na 0.67693(19) 0.16878(7) 0.54200(19) 0.0316(7) Uani 1 1 d .
Na2 Na -0.2500 0.2500 0.4098(3) 0.0395(10) Uani 1 2 d S
O1 O 0.5128(4) 0.16182(14) 0.4895(4) 0.0422(13) Uani 1 1 d .
O2 O 0.4258(5) 0.12837(15) 0.4023(4) 0.0549(18) Uani 1 1 d .
O3 O 0.2044(3) 0.18165(11) 0.8637(3) 0.0304(11) Uani 1 1 d .
O4 O 0.3206(4) 0.21154(13) 0.7934(5) 0.0535(17) Uani 1 1 d .
O5 O -0.1546(4) 0.27284(13) 0.5348(4) 0.0470(15) Uani 1 1 d .
O6 O -0.1251(5) 0.29783(13) 0.6785(5) 0.0547(16) Uani 1 1 d .
O7 O -0.1533(3) 0.15647(11) 0.5748(5) 0.0347(11) Uani 1 1 d .
O8 O -0.0447(4) 0.13595(11) 0.6822(4) 0.0317(11) Uani 1 1 d .
O9 O 0.2436(12) 0.1746(4) 0.3349(14) 0.201(6) Uiso 1 1 d .
N1 N 0.2001(4) 0.14560(13) 0.6970(4) 0.0292(14) Uani 1 1 d .
N2 N -0.0001(4) 0.19266(14) 0.7587(4) 0.0291(13) Uani 1 1 d .
N3 N 0.2500 0.2500 0.501(2) 0.174(10) Uiso 1 2 d S
C1 C 0.2010(6) 0.1260(2) 0.6201(6) 0.047(2) Uani 1 1 d .
H1A H 0.1476 0.1125 0.6129 0.056 Uiso 1 1 calc R
C2 C 0.2791(6) 0.1249(2) 0.5487(6) 0.047(2) Uani 1 1 d .
H2A H 0.2782 0.1107 0.4958 0.057 Uiso 1 1 calc R
C3 C 0.3561(5) 0.14517(16) 0.5591(6) 0.0292(15) Uani 1 1 d .
C4 C 0.3555(5) 0.16584(17) 0.6377(5) 0.0296(15) Uani 1 1 d .
H4A H 0.4075 0.1799 0.6448 0.036 Uiso 1 1 calc R
C5 C 0.2761(5) 0.16564(15) 0.7074(5) 0.0246(13) Uani 1 1 d .
C6 C 0.4378(5) 0.14530(17) 0.4789(6) 0.0264(17) Uani 1 1 d .
C7 C 0.2679(5) 0.18802(16) 0.7952(5) 0.0271(14) Uani 1 1 d .
C8 C 0.0222(5) 0.22040(16) 0.7954(5) 0.0354(17) Uani 1 1 d .
H8A H 0.0650 0.2217 0.8511 0.042 Uiso 1 1 calc R
C9 C -0.0156(6) 0.24727(19) 0.7542(6) 0.0374(17) Uani 1 1 d .
H9A H 0.0013 0.2662 0.7823 0.045 Uiso 1 1 calc R
C10 C -0.0793(5) 0.24575(16) 0.6699(5) 0.0293(14) Uani 1 1 d .
C11 C -0.1023(5) 0.21646(16) 0.6320(5) 0.0284(15) Uani 1 1 d .
H11A H -0.1444 0.2143 0.5760 0.034 Uiso 1 1 calc R
C12 C -0.0621(5) 0.19113(15) 0.6783(5) 0.0253(13) Uani 1 1 d .
C13 C -0.1237(5) 0.27458(19) 0.6232(6) 0.0340(17) Uani 1 1 d .
C14 C -0.0883(5) 0.15896(17) 0.6426(5) 0.0265(14) Uani 1 1 d .
C15 C 0.340(2) 0.2334(7) 0.522(2) 0.101(9) Uiso 0.50 1 d P
H15A H 0.3494 0.2318 0.5947 0.151 Uiso 0.50 1 calc PR
H15B H 0.3961 0.2441 0.4929 0.151 Uiso 0.50 1 calc PR
H15C H 0.3356 0.2132 0.4935 0.151 Uiso 0.50 1 calc PR
C16 C 0.2500 0.2500 0.380(3) 0.235(18) Uiso 1 2 d S
H16A H 0.1885 0.2588 0.3556 0.352 Uiso 0.50 1 calc PR
H16B H 0.2559 0.2293 0.3556 0.352 Uiso 0.50 1 calc PR
H16C H 0.3056 0.2619 0.3556 0.352 Uiso 0.50 1 calc PR

loop_
_atom_site_aniso_label
_atom_site_aniso_U_11
_atom_site_aniso_U_22
_atom_site_aniso_U_33
_atom_site_aniso_U_23
_atom_site_aniso_U_13
_atom_site_aniso_U_12
Cd1 0.02308(18) 0.0221(2) 0.02447(19) 0.0005(2) 0.00474(18) -0.00077(18)
Na1 0.0295(13) 0.0325(16) 0.0329(17) -0.0030(11) -0.0014(11) 0.0031(11)
Na2 0.043(2) 0.045(3) 0.030(2) 0.000 0.000 -0.0039(19)
O1 0.026(3) 0.065(4) 0.036(3) -0.001(3) 0.009(2) -0.006(2)
O2 0.068(4) 0.060(4) 0.037(3) -0.020(3) 0.031(3) -0.021(3)
O3 0.030(2) 0.036(3) 0.026(2) -0.007(2) 0.0046(19) -0.002(2)
O4 0.060(3) 0.043(3) 0.057(4) -0.028(3) 0.026(3) -0.027(3)
O5 0.063(4) 0.032(3) 0.046(3) 0.012(2) -0.022(3) -0.007(3)
O6 0.091(5) 0.024(3) 0.049(3) 0.001(3) -0.008(3) 0.012(3)
O7 0.035(3) 0.028(3) 0.041(3) -0.009(3) -0.017(3) -0.0021(19)
O8 0.038(3) 0.023(3) 0.034(3) 0.001(2) -0.007(2) 0.000(2)
N1 0.027(3) 0.038(4) 0.023(3) -0.008(2) 0.015(2) -0.010(2)
N2 0.030(3) 0.025(3) 0.032(3) 0.002(2) -0.009(2) -0.001(2)
C1 0.038(4) 0.052(5) 0.049(5) -0.031(4) 0.022(4) -0.025(4)
C2 0.044(4) 0.059(6) 0.039(5) -0.023(4) 0.016(3) -0.024(4)
C3 0.023(3) 0.039(4) 0.025(3) -0.008(3) 0.009(3) -0.003(2)
C4 0.028(3) 0.033(4) 0.028(3) -0.005(3) 0.009(3) -0.006(3)
C5 0.022(3) 0.025(4) 0.027(3) -0.003(3) 0.001(2) -0.003(2)
C6 0.023(3) 0.028(5) 0.029(4) 0.004(3) 0.011(3) 0.004(3)
C7 0.023(3) 0.030(4) 0.028(4) -0.002(3) 0.002(2) -0.001(3)
C8 0.045(4) 0.021(4) 0.041(4) -0.002(3) -0.014(3) -0.001(3)
C9 0.034(4) 0.027(4) 0.052(4) -0.008(3) -0.010(3) 0.002(3)
C10 0.033(3) 0.024(4) 0.031(3) 0.003(3) -0.002(3) -0.004(3)
C11 0.026(3) 0.023(4) 0.037(4) 0.003(3) -0.003(3) -0.004(3)
C12 0.030(3) 0.016(4) 0.030(3) -0.002(3) -0.001(3) -0.001(2)
C13 0.033(4) 0.031(5) 0.038(4) 0.007(3) -0.002(3) -0.001(3)
C14 0.026(3) 0.027(4) 0.027(3) 0.002(3) 0.004(2) 0.007(3)

loop_
_atom_type_symbol
_atom_type_description
_atom_type_scat_dispersion_real
_atom_type_scat_dispersion_imag
_atom_type_scat_source
C C 0.0033 0.0016 'International Tables Vol C Tables 4.2.6.8 and 6.1.1.4'
H H 0.0000 0.0000 'International Tables Vol C Tables 4.2.6.8 and 6.1.1.4'
N N 0.0061 0.0033 'International Tables Vol C Tables 4.2.6.8 and 6.1.1.4'
O O 0.0106 0.0060 'International Tables Vol C Tables 4.2.6.8 and 6.1.1.4'
Na Na 0.0362 0.0249 'International Tables Vol C Tables 4.2.6.8 and 6.1.1.4'
Cd Cd -0.8075 1.2024 'International Tables Vol C Tables 4.2.6.8 and 6.1.1.4'

loop_
_geom_angle_atom_site_label_1
_geom_angle_atom_site_label_2
_geom_angle_atom_site_label_3
_geom_angle
_geom_angle_site_symmetry_1
_geom_angle_site_symmetry_3
N1 Cd1 N2 95.8(2) . .
N1 Cd1 O7 84.4(2) . 3
N2 Cd1 O7 154.60(18) . 3
N1 Cd1 O3 70.03(18) . .
N2 Cd1 O3 81.87(18) . .
O7 Cd1 O3 121.45(16) 3 .
N1 Cd1 O2 154.47(19) . 9_455
N2 Cd1 O2 95.4(2) . 9_455
O7 Cd1 O2 75.7(2) 3 9_455
O3 Cd1 O2 134.43(18) . 9_455
N1 Cd1 O8 87.9(2) . .
N2 Cd1 O8 69.59(18) . .
O7 Cd1 O8 85.06(17) 3 .
O3 Cd1 O8 141.93(17) . .
O2 Cd1 O8 74.7(2) 9_455 .
N1 Cd1 O1 150.45(18) . 9_455
N2 Cd1 O1 86.9(2) . 9_455
O7 Cd1 O1 105.3(2) 3 9_455
O3 Cd1 O1 81.31(16) . 9_455
O2 Cd1 O1 53.13(18) 9_455 9_455
O8 Cd1 O1 120.24(18) . 9_455
N1 Cd1 Na1 108.03(15) . 9_455
N2 Cd1 Na1 102.99(14) . 9_455
O7 Cd1 Na1 101.02(15) 3 9_455
O3 Cd1 Na1 46.08(12) . 9_455
O2 Cd1 Na1 91.65(16) 9_455 9_455
O8 Cd1 Na1 163.32(13) . 9_455
O1 Cd1 Na1 43.25(12) 9_455 9_455
N1 Cd1 Na1 108.50(14) . 3_455
N2 Cd1 Na1 115.11(14) . 3_455
O7 Cd1 Na1 42.49(11) 3 3_455
O3 Cd1 Na1 162.87(13) . 3_455
O2 Cd1 Na1 46.02(14) 9_455 3_455
O8 Cd1 Na1 53.04(13) . 3_455
O1 Cd1 Na1 96.70(13) 9_455 3_455
Na1 Cd1 Na1 122.90(7) 9_455 3_455
O1 Na1 O7 158.4(2) . 1_655
O1 Na1 O6 91.6(2) . 14
O7 Na1 O6 106.0(2) 1_655 14
O1 Na1 O3 83.48(18) . 9_554
O7 Na1 O3 94.8(2) 1_655 9_554
O6 Na1 O3 128.3(2) 14 9_554
O1 Na1 O2 93.4(2) . 3
O7 Na1 O2 73.5(2) 1_655 3
O6 Na1 O2 93.5(2) 14 3
O3 Na1 O2 138.0(2) 9_554 3
O1 Na1 O5 90.5(2) . 14
O7 Na1 O5 110.0(2) 1_655 14
O6 Na1 O5 52.81(19) 14 14
O3 Na1 O5 75.74(18) 9_554 14
O2 Na1 O5 146.2(2) 3 14
O1 Na1 C13 89.3(2) . 14
O7 Na1 C13 112.0(2) 1_655 14
O6 Na1 C13 26.6(2) 14 14
O3 Na1 C13 101.8(2) 9_554 14
O2 Na1 C13 120.1(2) 3 14
O5 Na1 C13 26.36(19) 14 14
O1 Na1 O8 82.2(2) . 11_554
O7 Na1 O8 76.87(18) 1_655 11_554
O6 Na1 O8 158.7(2) 14 11_554
O3 Na1 O8 71.40(17) 9_554 11_554
O2 Na1 O8 66.71(19) 3 11_554
O5 Na1 O8 146.92(19) 14 11_554
C13 Na1 O8 169.6(2) 14 11_554
O1 Na1 Cd1 47.16(13) . 9_554
O7 Na1 Cd1 118.99(17) 1_655 9_554
O6 Na1 Cd1 134.3(2) 14 9_554
O3 Na1 Cd1 44.69(12) 9_554 9_554
O2 Na1 Cd1 105.76(19) 3 9_554
O5 Na1 Cd1 101.37(15) 14 9_554
C13 Na1 Cd1 118.53(18) 14 9_554
O8 Na1 Cd1 51.09(11) 11_554 9_554
O1 Na1 Cd1 116.95(18) . 11_554
O7 Na1 Cd1 42.16(12) 1_655 11_554
O6 Na1 Cd1 125.71(18) 14 11_554
O3 Na1 Cd1 101.46(14) 9_554 11_554
O2 Na1 Cd1 43.59(13) 3 11_554
O5 Na1 Cd1 152.17(17) 14 11_554
C13 Na1 Cd1 146.57(18) 14 11_554
O8 Na1 Cd1 43.83(11) 11_554 11_554
Cd1 Na1 Cd1 94.88(7) 9_554 11_554
O1 Na1 Na2 102.35(17) . 1_655
O7 Na1 Na2 92.57(15) 1_655 1_655
O6 Na1 Na2 82.08(17) 14 1_655
O3 Na1 Na2 49.61(14) 9_554 1_655
O2 Na1 Na2 163.72(19) 3 1_655
O5 Na1 Na2 31.51(13) 14 1_655
C13 Na1 Na2 56.84(17) 14 1_655
O8 Na1 Na2 119.11(14) 11_554 1_655
Cd1 Na1 Na2 88.20(8) 9_554 1_655
Cd1 Na1 Na2 128.51(7) 11_554 1_655
O5 Na2 O5 89.1(3) 14_455 .
O5 Na2 O4 111.22(19) 14_455 9_454
O5 Na2 O4 121.7(2) . 9_454
O5 Na2 O4 121.7(2) 14_455 6_554
O5 Na2 O4 111.22(19) . 6_554
O4 Na2 O4 103.0(4) 9_454 6_554
O5 Na2 C7 90.77(18) 14_455 9_454
O5 Na2 C7 132.79(19) . 9_454
O4 Na2 C7 22.20(16) 9_454 9_454
O4 Na2 C7 108.7(2) 6_554 9_454
O5 Na2 C7 132.79(19) 14_455 6_554
O5 Na2 C7 90.77(18) . 6_554
O4 Na2 C7 108.7(2) 9_454 6_554
O4 Na2 C7 22.20(16) 6_554 6_554
C7 Na2 C7 121.8(3) 9_454 6_554
O5 Na2 Na1 35.52(15) 14_455 1_455
O5 Na2 Na1 101.77(18) . 1_455
O4 Na2 Na1 76.40(14) 9_454 1_455
O4 Na2 Na1 140.20(13) 6_554 1_455
C7 Na2 Na1 57.87(12) 9_454 1_455
C7 Na2 Na1 161.41(12) 6_554 1_455
O5 Na2 Na1 101.77(18) 14_455 14
O5 Na2 Na1 35.52(15) . 14
O4 Na2 Na1 140.20(13) 9_454 14
O4 Na2 Na1 76.40(14) 6_554 14
C7 Na2 Na1 161.41(12) 9_454 14
C7 Na2 Na1 57.87(12) 6_554 14
Na1 Na2 Na1 129.32(13) 1_455 14
C6 O1 Na1 150.7(5) . .
C6 O1 Cd1 90.8(4) . 9_554
Na1 O1 Cd1 89.59(17) . 9_554
C6 O2 Cd1 93.7(4) . 9_554
C6 O2 Na1 160.0(6) . 11_454
Cd1 O2 Na1 90.39(18) 9_554 11_454
C7 O3 Cd1 116.7(4) . .
C7 O3 Na1 146.5(4) . 9_455
Cd1 O3 Na1 89.23(17) . 9_455
C7 O4 Na2 109.5(4) . 9
C13 O5 Na2 151.8(6) . .
C13 O5 Na1 86.7(5) . 14
Na2 O5 Na1 113.0(2) . 14
C13 O6 Na1 93.5(5) . 14
C14 O7 Cd1 101.7(5) . 11_454
C14 O7 Na1 140.8(5) . 1_455
Cd1 O7 Na1 95.35(17) 11_454 1_455
C14 O8 Cd1 116.2(5) . .
C14 O8 Na1 144.8(5) . 3_455
Cd1 O8 Na1 83.13(15) . 3_455
C1 N1 C5 119.3(6) . .
C1 N1 Cd1 123.4(4) . .
C5 N1 Cd1 117.4(4) . .
C8 N2 C12 117.8(6) . .
C8 N2 Cd1 123.4(4) . .
C12 N2 Cd1 118.6(4) . .
C15 N3 C15 158(3) . 14
C15 N3 C16 101.0(17) . .
C15 N3 C16 101.0(17) 14 .
N1 C1 C2 122.7(7) . .
N1 C1 H1A 118.6 . .
C2 C1 H1A 118.6 . .
C3 C2 C1 118.1(7) . .
C3 C2 H2A 121.0 . .
C1 C2 H2A 121.0 . .
C2 C3 C4 119.8(6) . .
C2 C3 C6 118.4(6) . .
C4 C3 C6 121.7(6) . .
C3 C4 C5 119.6(6) . .
C3 C4 H4A 120.2 . .
C5 C4 H4A 120.2 . .
N1 C5 C4 120.6(6) . .
N1 C5 C7 116.1(5) . .
C4 C5 C7 123.3(6) . .
O1 C6 O2 122.2(7) . .
O1 C6 C3 120.3(7) . .
O2 C6 C3 117.5(6) . .
O4 C7 O3 124.9(6) . .
O4 C7 C5 118.4(6) . .
O3 C7 C5 116.7(6) . .
O4 C7 Na2 48.3(3) . 9
O3 C7 Na2 78.1(4) . 9
C5 C7 Na2 159.4(4) . 9
N2 C8 C9 122.9(6) . .
N2 C8 H8A 118.6 . .
C9 C8 H8A 118.6 . .
C8 C9 C10 119.4(7) . .
C8 C9 H9A 120.3 . .
C10 C9 H9A 120.3 . .
C11 C10 C9 117.2(7) . .
C11 C10 C13 121.5(6) . .
C9 C10 C13 121.2(7) . .
C12 C11 C10 119.3(6) . .
C12 C11 H11A 120.4 . .
C10 C11 H11A 120.4 . .
N2 C12 C11 123.4(6) . .
N2 C12 C14 115.5(6) . .
C11 C12 C14 121.0(6) . .
O5 C13 O6 126.4(8) . .
O5 C13 C10 117.3(8) . .
O6 C13 C10 116.3(7) . .
O5 C13 Na1 66.9(5) . 14
O6 C13 Na1 60.0(4) . 14
C10 C13 Na1 171.4(5) . 14
O7 C14 O8 122.9(7) . .
O7 C14 C12 117.5(6) . .
O8 C14 C12 119.7(6) . .
N3 C15 H15A 109.5 . .
N3 C15 H15B 109.5 . .
H15A C15 H15B 109.5 . .
N3 C15 H15C 109.5 . .
H15A C15 H15C 109.5 . .
H15B C15 H15C 109.5 . .
N3 C16 H16A 109.5 . .
N3 C16 H16B 109.5 . .
H16A C16 H16B 109.5 . .
N3 C16 H16C 109.5 . .
H16A C16 H16C 109.5 . .
H16B C16 H16C 109.5 . .

loop_
_geom_bond_atom_site_label_1
_geom_bond_atom_site_label_2
_geom_bond_distance
_geom_bond_site_symmetry_2
Cd1 N1 2.318(5) .
Cd1 N2 2.347(6) .
Cd1 O7 2.353(5) 3
Cd1 O3 2.377(5) .
Cd1 O2 2.406(5) 9_455
Cd1 O8 2.434(5) .
Cd1 O1 2.478(5) 9_455
Cd1 Na1 3.380(3) 9_455
Cd1 Na1 3.490(3) 3_455
Na1 O1 2.316(6) .
Na1 O7 2.368(5) 1_655
Na1 O6 2.409(6) 14
Na1 O3 2.435(5) 9_554
Na1 O2 2.511(6) 3
Na1 O5 2.559(7) 14
Na1 C13 2.777(8) 14
Na1 O8 2.809(6) 11_554
Na1 Cd1 3.380(3) 9_554
Na1 Cd1 3.490(3) 11_554
Na2 O5 2.302(6) 14_455
Na2 O5 2.302(6) .
Na2 O4 2.454(6) 9_454
Na2 O4 2.454(6) 6_554
Na2 C7 3.098(7) 9_454
Na2 C7 3.098(7) 6_554
O1 C6 1.239(9) .
O1 Cd1 2.478(5) 9_554
O2 C6 1.257(9) .
O2 Cd1 2.406(5) 9_554
O2 Na1 2.511(6) 11_454
O3 C7 1.267(7) .
O3 Na1 2.435(5) 9_455
O4 C7 1.241(8) .
O4 Na2 2.454(6) 9
O5 C13 1.235(9) .
O5 Na1 2.559(7) 14
O6 C13 1.245(10) .
O6 Na1 2.409(6) 14
O7 C14 1.247(8) .
O7 Cd1 2.353(5) 11_454
O7 Na1 2.368(5) 1_455
O8 C14 1.270(8) .
O8 Na1 2.809(6) 3_455
N1 C1 1.320(9) .
N1 C5 1.345(8) .
N2 C8 1.333(9) .
N2 C12 1.343(8) .
N3 C15 1.43(3) .
N3 C15 1.43(3) 14
N3 C16 1.60(4) .
C1 C2 1.403(10) .
C1 H1A 0.9300 .
C2 C3 1.362(9) .
C2 H2A 0.9300 .
C3 C4 1.370(10) .
C3 C6 1.516(9) .
C4 C5 1.400(9) .
C4 H4A 0.9300 .
C5 C7 1.513(9) .
C7 Na2 3.098(7) 9
C8 C9 1.383(10) .
C8 H8A 0.9300 .
C9 C10 1.398(10) .
C9 H9A 0.9300 .
C10 C11 1.402(10) .
C10 C13 1.516(10) .
C11 C12 1.368(9) .
C11 H11A 0.9300 .
C12 C14 1.517(10) .
C13 Na1 2.777(8) 14
C15 H15A 0.9600 .
C15 H15B 0.9600 .
C15 H15C 0.9600 .
C16 H16A 0.9600 .
C16 H16B 0.9600 .
C16 H16C 0.9600 .
